data_4128082
loop_
_publ_author_name
'Diccianni, Justin B.'
'Katigbak, Joseph'
'Hu, Chunhua'
'Diao, Tianning'

_publ_section_title
;
 Mechanistic Characterization of (Xantphos)Ni(I)-Mediated Alkyl Bromide
 Activation: Oxidative Addition, Electron Transfer, or Halogen-Atom
 Abstraction.
;
_journal_issue 4
_journal_name_full 'Journal of the American Chemical Society'
_journal_page_first 1788
_journal_page_last 1796
_journal_paper_doi 10.1021/jacs.8b13499
_journal_volume 141
_journal_year 2019
_chemical_formula_sum 'C38 H55 Ni O P2'
_chemical_formula_weight 648.47
_space_group_crystal_system monoclinic
_space_group_IT_number 14
_space_group_name_Hall '-P 2yn'
_space_group_name_H-M_alt 'P 1 21/n 1'
_symmetry_space_group_name_Hall '-P 2yn'
_symmetry_space_group_name_H-M 'P 1 21/n 1'
_atom_sites_solution_hydrogens geom
_audit_creation_method SHELXL-2017/1
_cell_angle_alpha 90
_cell_angle_beta 114.1800(12)
_cell_angle_gamma 90
_cell_formula_units_Z 4
_cell_length_a 12.1143(9)
_cell_length_b 25.5397(19)
_cell_length_c 12.3372(9)
_cell_measurement_reflns_used 5929
_cell_measurement_temperature 100(2)
_cell_measurement_theta_max 23.76
_cell_measurement_theta_min 2.41
_cell_volume 3482.2(4)
_computing_cell_refinement 'Bruker SAINT'
_computing_data_collection 'Bruker APEX2'
_computing_data_reduction 'Bruker SAINT'
_computing_structure_refinement 'SHELXL-2017/1 (Sheldrick, 2017)'
_computing_structure_solution 'SHELXT (Sheldrick 2015)'
_diffrn_ambient_temperature 100(2)
_diffrn_measured_fraction_theta_full 1.000
_diffrn_measured_fraction_theta_max 1.000
_diffrn_measurement_device_type 'Bruker APEX-II CCD'
_diffrn_measurement_method '\w scans'
_diffrn_radiation_monochromator graphite
_diffrn_radiation_source 'sealed tube'
_diffrn_radiation_type MoK\a
_diffrn_radiation_wavelength 0.71073
_diffrn_reflns_av_R_equivalents 0.0641
_diffrn_reflns_av_unetI/netI 0.0520
_diffrn_reflns_Laue_measured_fraction_full 1.000
_diffrn_reflns_Laue_measured_fraction_max 1.000
_diffrn_reflns_limit_h_max 16
_diffrn_reflns_limit_h_min -16
_diffrn_reflns_limit_k_max 33
_diffrn_reflns_limit_k_min -34
_diffrn_reflns_limit_l_max 16
_diffrn_reflns_limit_l_min -15
_diffrn_reflns_number 45920
_diffrn_reflns_point_group_measured_fraction_full 1.000
_diffrn_reflns_point_group_measured_fraction_max 1.000
_diffrn_reflns_theta_full 25.242
_diffrn_reflns_theta_max 28.303
_diffrn_reflns_theta_min 1.595
_exptl_absorpt_coefficient_mu 0.677
_exptl_absorpt_correction_T_max 0.7457
_exptl_absorpt_correction_T_min 0.6713
_exptl_absorpt_correction_type multi-scan
_exptl_absorpt_process_details SADABS
_exptl_crystal_colour red
_exptl_crystal_density_diffrn 1.237
_exptl_crystal_description block
_exptl_crystal_F_000 1396
_exptl_crystal_size_max 0.300
_exptl_crystal_size_mid 0.200
_exptl_crystal_size_min 0.130
_refine_diff_density_max 2.092
_refine_diff_density_min -0.418
_refine_diff_density_rms 0.085
_refine_ls_extinction_method none
_refine_ls_goodness_of_fit_ref 1.045
_refine_ls_hydrogen_treatment constr
_refine_ls_matrix_type full
_refine_ls_number_parameters 394
_refine_ls_number_reflns 8662
_refine_ls_number_restraints 3
_refine_ls_restrained_S_all 1.047
_refine_ls_R_factor_all 0.0727
_refine_ls_R_factor_gt 0.0544
_refine_ls_shift/su_max 0.001
_refine_ls_shift/su_mean 0.000
_refine_ls_structure_factor_coef Fsqd
_refine_ls_weighting_details 'w=1/[\s^2^(Fo^2^)+(0.0678P)^2^+2.5297P] where P=(Fo^2^+2Fc^2^)/3'
_refine_ls_weighting_scheme calc
_refine_ls_wR_factor_gt 0.1315
_refine_ls_wR_factor_ref 0.1410
_reflns_Friedel_coverage 0.000
_reflns_number_gt 6734
_reflns_number_total 8662
_reflns_threshold_expression 'I > 2\s(I)'
_cod_data_source_file ja8b13499_si_009.cif
_cod_data_source_block 17tnd20h
_cod_database_code 4128082
_shelx_shelxl_version_number 2017/1
_shelx_space_group_comment
;
The symmetry employed for this shelxl refinement is uniquely defined
by the following loop, which should always be used as a source of
symmetry information in preference to the above space-group names.
They are only intended as comments.
;
_shelx_estimated_absorpt_t_min 0.823
_shelx_estimated_absorpt_t_max 0.917

loop_
_space_group_symop_operation_xyz
'x, y, z'
'-x+1/2, y+1/2, -z+1/2'
'-x, -y, -z'
'x-1/2, -y-1/2, z-1/2'

loop_
_atom_site_label
_atom_site_type_symbol
_atom_site_fract_x
_atom_site_fract_y
_atom_site_fract_z
_atom_site_U_iso_or_equiv
_atom_site_adp_type
_atom_site_occupancy
_atom_site_site_symmetry_order
_atom_site_calc_flag
_atom_site_refinement_flags_posn
_atom_site_refinement_flags_adp
Ni1 Ni 0.62485(3) 0.37798(2) 0.38657(3) 0.01977(10) Uani 1 1 d . .
P1 P 0.53598(6) 0.34341(3) 0.49961(6) 0.02031(15) Uani 1 1 d . .
P2 P 0.61271(6) 0.37070(3) 0.19840(6) 0.02031(15) Uani 1 1 d . .
O1 O 0.40920(14) 0.39474(6) 0.26428(14) 0.0170(3) Uani 1 1 d . .
C1 C 0.3722(2) 0.35409(10) 0.4215(2) 0.0214(5) Uani 1 1 d . .
C2 C 0.3268(2) 0.37969(9) 0.3112(2) 0.0180(5) Uani 1 1 d . .
C3 C 0.2040(2) 0.39047(10) 0.2459(2) 0.0201(5) Uani 1 1 d . .
C4 C 0.1238(2) 0.37416(11) 0.2930(2) 0.0273(6) Uani 1 1 d . .
H4 H 0.039876 0.381245 0.251002 0.033 Uiso 1 1 calc R U
C5 C 0.1638(3) 0.34767(12) 0.4004(3) 0.0329(6) Uani 1 1 d . .
H5 H 0.107442 0.336287 0.430830 0.039 Uiso 1 1 calc R U
C6 C 0.2854(2) 0.33787(11) 0.4629(2) 0.0289(6) Uani 1 1 d . .
H6 H 0.311465 0.319586 0.536248 0.035 Uiso 1 1 calc R U
C7 C 0.4520(2) 0.37325(9) 0.0967(2) 0.0200(5) Uani 1 1 d . .
C8 C 0.3677(2) 0.38852(9) 0.1411(2) 0.0180(5) Uani 1 1 d . .
C9 C 0.2457(2) 0.39846(10) 0.0695(2) 0.0204(5) Uani 1 1 d . .
C10 C 0.2057(2) 0.38944(11) -0.0517(2) 0.0286(6) Uani 1 1 d . .
H10 H 0.123269 0.395440 -0.102891 0.034 Uiso 1 1 calc R U
C11 C 0.2853(3) 0.37173(12) -0.0984(2) 0.0340(7) Uani 1 1 d . .
H11 H 0.256338 0.364533 -0.181034 0.041 Uiso 1 1 calc R U
C12 C 0.4063(2) 0.36444(11) -0.0262(2) 0.0284(6) Uani 1 1 d . .
H12 H 0.459664 0.353241 -0.060473 0.034 Uiso 1 1 calc R U
C13 C 0.1681(2) 0.42061(10) 0.1298(2) 0.0223(5) Uani 1 1 d . .
C14 C 0.2010(2) 0.47883(10) 0.1593(3) 0.0294(6) Uani 1 1 d . .
H14A H 0.178320 0.498733 0.085408 0.044 Uiso 1 1 calc R U
H14B H 0.288255 0.482070 0.206686 0.044 Uiso 1 1 calc R U
H14C H 0.157193 0.492632 0.204616 0.044 Uiso 1 1 calc R U
C15 C 0.0321(2) 0.41660(12) 0.0503(3) 0.0310(6) Uani 1 1 d . .
H15A H 0.013617 0.436601 -0.022820 0.046 Uiso 1 1 calc R U
H15B H -0.014240 0.430834 0.092707 0.046 Uiso 1 1 calc R U
H15C H 0.010152 0.379804 0.030484 0.046 Uiso 1 1 calc R U
C16 C 0.5731(3) 0.37823(13) 0.6457(2) 0.0341(7) Uani 1 1 d . .
C17 C 0.4900(3) 0.36824(17) 0.7109(3) 0.0504(9) Uani 1 1 d . .
H17A H 0.408754 0.381627 0.662715 0.076 Uiso 1 1 calc R U
H17B H 0.522976 0.386209 0.787822 0.076 Uiso 1 1 calc R U
H17C H 0.485729 0.330545 0.723499 0.076 Uiso 1 1 calc R U
C18 C 0.7049(3) 0.36571(15) 0.7297(3) 0.0450(8) Uani 1 1 d . .
H18A H 0.756727 0.369406 0.686547 0.068 Uiso 1 1 calc R U
H18B H 0.709857 0.329728 0.758891 0.068 Uiso 1 1 calc R U
H18C H 0.731887 0.390025 0.797010 0.068 Uiso 1 1 calc R U
C19 C 0.5630(3) 0.43621(13) 0.6139(3) 0.0434(8) Uani 1 1 d . .
H19A H 0.625878 0.445542 0.586552 0.065 Uiso 1 1 calc R U
H19B H 0.573604 0.457084 0.684114 0.065 Uiso 1 1 calc R U
H19C H 0.483148 0.443295 0.550542 0.065 Uiso 1 1 calc R U
C20 C 0.5523(3) 0.27008(11) 0.5225(3) 0.0367(7) Uani 1 1 d . .
C21 C 0.5278(4) 0.24755(14) 0.6252(4) 0.0562(10) Uani 1 1 d . .
H21A H 0.444562 0.255682 0.613302 0.084 Uiso 1 1 calc R U
H21B H 0.584245 0.263011 0.700138 0.084 Uiso 1 1 calc R U
H21C H 0.538908 0.209484 0.628067 0.084 Uiso 1 1 calc R U
C22 C 0.6826(3) 0.25670(13) 0.5421(3) 0.0472(8) Uani 1 1 d . .
H22A H 0.694326 0.218692 0.550082 0.071 Uiso 1 1 calc R U
H22B H 0.739183 0.273878 0.614603 0.071 Uiso 1 1 calc R U
H22C H 0.697602 0.268971 0.474042 0.071 Uiso 1 1 calc R U
C23 C 0.4654(3) 0.24491(12) 0.4048(3) 0.0481(9) Uani 1 1 d . .
H23A H 0.470678 0.263770 0.337911 0.072 Uiso 1 1 calc R U
H23B H 0.382356 0.246753 0.398958 0.072 Uiso 1 1 calc R U
H23C H 0.488001 0.208192 0.402742 0.072 Uiso 1 1 calc R U
C24 C 0.6709(2) 0.43112(12) 0.1493(2) 0.0298(6) Uani 1 1 d . .
C25 C 0.6051(3) 0.47688(12) 0.1785(3) 0.0411(7) Uani 1 1 d . .
H25A H 0.639729 0.510099 0.167606 0.062 Uiso 1 1 calc R U
H25B H 0.614708 0.473953 0.261103 0.062 Uiso 1 1 calc R U
H25C H 0.518859 0.475730 0.125388 0.062 Uiso 1 1 calc R U
C26 C 0.6458(3) 0.43653(13) 0.0171(3) 0.0385(7) Uani 1 1 d . .
H26A H 0.558863 0.432630 -0.031326 0.058 Uiso 1 1 calc R U
H26B H 0.690079 0.409306 -0.004611 0.058 Uiso 1 1 calc R U
H26C H 0.672456 0.471098 0.002932 0.058 Uiso 1 1 calc R U
C27 C 0.8066(3) 0.43533(16) 0.2235(3) 0.0488(9) Uani 1 1 d . .
H27A H 0.847671 0.405477 0.206227 0.073 Uiso 1 1 calc R U
H27B H 0.822605 0.435254 0.308048 0.073 Uiso 1 1 calc R U
H27C H 0.836972 0.467958 0.203931 0.073 Uiso 1 1 calc R U
C28 C 0.6751(3) 0.30931(12) 0.1583(3) 0.0389(7) Uani 1 1 d . .
C29 C 0.7037(3) 0.31112(15) 0.0479(3) 0.0510(9) Uani 1 1 d . .
H29A H 0.729519 0.276354 0.033866 0.077 Uiso 1 1 calc R U
H29B H 0.768639 0.336443 0.060774 0.077 Uiso 1 1 calc R U
H29C H 0.631117 0.321699 -0.021356 0.077 Uiso 1 1 calc R U
C30 C 0.5849(4) 0.26579(13) 0.1426(4) 0.0576(10) Uani 1 1 d . .
H30A H 0.512107 0.271808 0.069760 0.086 Uiso 1 1 calc R U
H30B H 0.563292 0.265272 0.210933 0.086 Uiso 1 1 calc R U
H30C H 0.621083 0.232127 0.137024 0.086 Uiso 1 1 calc R U
C31 C 0.7932(3) 0.29637(15) 0.2664(3) 0.0532(10) Uani 1 1 d . .
H31A H 0.825144 0.262844 0.253237 0.080 Uiso 1 1 calc R U
H31B H 0.776893 0.293981 0.337769 0.080 Uiso 1 1 calc R U
H31C H 0.852836 0.324041 0.277067 0.080 Uiso 1 1 calc R U
C32 C 0.7884(3) 0.40455(11) 0.4940(2) 0.0299(6) Uani 1 1 d . .
C33 C 0.8235(3) 0.45656(11) 0.5273(2) 0.0311(6) Uani 1 1 d . .
C34 C 0.9432(3) 0.47009(13) 0.6013(3) 0.0369(7) Uani 1 1 d . .
H34 H 0.962642 0.505818 0.621612 0.044 Uiso 1 1 calc R U
C35 C 1.0327(3) 0.43327(13) 0.6449(3) 0.0412(7) Uani 1 1 d . .
H35 H 1.113449 0.443144 0.694100 0.049 Uiso 1 1 calc R U
C36 C 1.0029(3) 0.38117(14) 0.6156(3) 0.0433(8) Uani 1 1 d . .
H36 H 1.062885 0.354755 0.646705 0.052 Uiso 1 1 calc R U
C37 C 0.8815(3) 0.36733(12) 0.5386(3) 0.0361(6) Uani 1 1 d . .
H37 H 0.863293 0.331656 0.516850 0.043 Uiso 1 1 calc R U
C38 C 0.7351(3) 0.50092(12) 0.4841(3) 0.0392(7) Uani 1 1 d . .
H38A H 0.751857 0.521458 0.425433 0.059 Uiso 1 1 calc R U
H38B H 0.742938 0.523378 0.551255 0.059 Uiso 1 1 calc R U
H38C H 0.652595 0.486924 0.447228 0.059 Uiso 1 1 calc R U

loop_
_atom_site_aniso_label
_atom_site_aniso_U_11
_atom_site_aniso_U_22
_atom_site_aniso_U_33
_atom_site_aniso_U_23
_atom_site_aniso_U_13
_atom_site_aniso_U_12
Ni1 0.01894(16) 0.02212(18) 0.01674(17) 0.00087(12) 0.00577(12) 0.00127(12)
P1 0.0224(3) 0.0208(3) 0.0156(3) 0.0012(2) 0.0056(2) -0.0016(2)
P2 0.0181(3) 0.0246(3) 0.0188(3) 0.0001(2) 0.0082(2) 0.0040(2)
O1 0.0160(8) 0.0211(8) 0.0144(8) 0.0007(6) 0.0069(6) -0.0006(6)
C1 0.0208(11) 0.0232(12) 0.0197(12) -0.0021(10) 0.0079(10) -0.0040(9)
C2 0.0181(11) 0.0174(11) 0.0209(12) -0.0024(9) 0.0103(9) -0.0038(9)
C3 0.0192(11) 0.0202(12) 0.0207(12) -0.0014(9) 0.0081(10) -0.0007(9)
C4 0.0185(12) 0.0340(15) 0.0287(14) -0.0010(11) 0.0089(11) -0.0040(10)
C5 0.0279(13) 0.0426(17) 0.0324(15) 0.0022(13) 0.0167(12) -0.0107(12)
C6 0.0313(14) 0.0338(15) 0.0226(13) 0.0037(11) 0.0122(11) -0.0083(11)
C7 0.0213(11) 0.0205(12) 0.0189(12) -0.0008(9) 0.0088(10) -0.0022(9)
C8 0.0215(11) 0.0153(11) 0.0157(11) 0.0003(8) 0.0061(9) -0.0011(8)
C9 0.0187(11) 0.0208(12) 0.0199(12) 0.0033(9) 0.0058(10) -0.0003(9)
C10 0.0223(12) 0.0381(15) 0.0193(13) 0.0023(11) 0.0023(10) -0.0023(11)
C11 0.0307(14) 0.0510(19) 0.0162(13) -0.0036(12) 0.0056(11) -0.0055(13)
C12 0.0274(13) 0.0391(16) 0.0194(13) -0.0043(11) 0.0103(11) -0.0017(11)
C13 0.0194(11) 0.0228(13) 0.0235(13) 0.0026(10) 0.0075(10) 0.0028(9)
C14 0.0309(14) 0.0218(13) 0.0386(16) 0.0027(11) 0.0172(12) 0.0019(10)
C15 0.0183(12) 0.0390(16) 0.0322(15) 0.0092(12) 0.0070(11) 0.0066(11)
C16 0.0304(14) 0.0522(19) 0.0185(13) -0.0079(12) 0.0089(11) -0.0078(13)
C17 0.0421(18) 0.088(3) 0.0246(16) -0.0151(16) 0.0175(14) -0.0166(18)
C18 0.0326(16) 0.077(3) 0.0204(15) -0.0042(15) 0.0058(12) -0.0094(15)
C19 0.0440(18) 0.0414(18) 0.050(2) -0.0251(15) 0.0244(16) -0.0099(14)
C20 0.0429(17) 0.0233(15) 0.0425(18) 0.0095(12) 0.0160(14) 0.0014(12)
C21 0.064(2) 0.041(2) 0.063(2) 0.0267(18) 0.026(2) -0.0012(17)
C22 0.0493(19) 0.0284(16) 0.061(2) 0.0117(15) 0.0192(17) 0.0130(14)
C23 0.057(2) 0.0245(16) 0.061(2) -0.0064(15) 0.0225(18) -0.0089(14)
C24 0.0275(13) 0.0409(16) 0.0234(14) 0.0008(11) 0.0130(11) -0.0073(11)
C25 0.061(2) 0.0273(16) 0.0388(18) -0.0008(13) 0.0238(16) -0.0086(14)
C26 0.0413(17) 0.0491(19) 0.0264(15) 0.0014(13) 0.0150(13) -0.0092(14)
C27 0.0299(16) 0.085(3) 0.0326(17) 0.0010(17) 0.0133(14) -0.0187(16)
C28 0.0492(18) 0.0364(17) 0.0337(16) 0.0019(13) 0.0197(14) 0.0199(14)
C29 0.059(2) 0.063(2) 0.0371(18) 0.0014(16) 0.0253(17) 0.0323(18)
C30 0.089(3) 0.0258(17) 0.061(2) -0.0060(16) 0.035(2) 0.0101(17)
C31 0.056(2) 0.063(2) 0.0402(19) 0.0098(17) 0.0195(17) 0.0392(18)
C32 0.0330(14) 0.0348(16) 0.0218(13) -0.0033(11) 0.0112(11) -0.0101(12)
C33 0.0321(14) 0.0345(16) 0.0258(14) 0.0010(11) 0.0110(12) -0.0015(12)
C34 0.0304(15) 0.0502(19) 0.0273(15) -0.0035(13) 0.0089(12) -0.0139(13)
C35 0.0317(16) 0.050(2) 0.0357(17) 0.0013(14) 0.0078(13) -0.0094(14)
C36 0.0365(14) 0.049(2) 0.0439(18) 0.0045(15) 0.0161(13) 0.0079(13)
C37 0.0427(14) 0.0310(15) 0.0455(17) 0.0030(13) 0.0291(13) 0.0028(12)
C38 0.0413(17) 0.0409(18) 0.0312(16) -0.0009(13) 0.0105(14) 0.0011(14)

loop_
_atom_type_symbol
_atom_type_description
_atom_type_scat_dispersion_real
_atom_type_scat_dispersion_imag
_atom_type_scat_source
C C 0.0033 0.0016 'International Tables Vol C Tables 4.2.6.8 and 6.1.1.4'
H H 0.0000 0.0000 'International Tables Vol C Tables 4.2.6.8 and 6.1.1.4'
O O 0.0106 0.0060 'International Tables Vol C Tables 4.2.6.8 and 6.1.1.4'
P P 0.1023 0.0942 'International Tables Vol C Tables 4.2.6.8 and 6.1.1.4'
Ni Ni 0.3393 1.1124 'International Tables Vol C Tables 4.2.6.8 and 6.1.1.4'

loop_
_geom_angle_atom_site_label_1
_geom_angle_atom_site_label_2
_geom_angle_atom_site_label_3
_geom_angle
C32 Ni1 P1 108.46(8)
C32 Ni1 P2 109.71(8)
P1 Ni1 P2 138.59(3)
C1 P1 C16 102.38(12)
C1 P1 C20 104.45(13)
C16 P1 C20 110.71(14)
C1 P1 Ni1 107.65(8)
C16 P1 Ni1 114.62(10)
C20 P1 Ni1 115.56(10)
C7 P2 C28 106.04(13)
C7 P2 C24 100.48(12)
C28 P2 C24 110.50(14)
C7 P2 Ni1 107.56(8)
C28 P2 Ni1 117.99(10)
C24 P2 Ni1 112.51(9)
C2 O1 C8 114.71(17)
C2 C1 C6 115.8(2)
C2 C1 P1 119.22(18)
C6 C1 P1 125.0(2)
O1 C2 C3 118.6(2)
O1 C2 C1 117.8(2)
C3 C2 C1 123.5(2)
C4 C3 C2 117.6(2)
C4 C3 C13 124.5(2)
C2 C3 C13 117.9(2)
C3 C4 C5 121.1(2)
C3 C4 H4 119.5
C5 C4 H4 119.5
C6 C5 C4 120.0(2)
C6 C5 H5 120.0
C4 C5 H5 120.0
C5 C6 C1 122.0(3)
C5 C6 H6 119.0
C1 C6 H6 119.0
C8 C7 C12 116.1(2)
C8 C7 P2 118.91(18)
C12 C7 P2 124.8(2)
C7 C8 C9 123.8(2)
C7 C8 O1 117.5(2)
C9 C8 O1 118.8(2)
C10 C9 C8 117.5(2)
C10 C9 C13 124.9(2)
C8 C9 C13 117.5(2)
C11 C10 C9 120.4(2)
C11 C10 H10 119.8
C9 C10 H10 119.8
C12 C11 C10 120.7(3)
C12 C11 H11 119.6
C10 C11 H11 119.6
C11 C12 C7 121.3(3)
C11 C12 H12 119.3
C7 C12 H12 119.3
C3 C13 C9 105.93(19)
C3 C13 C15 112.6(2)
C9 C13 C15 112.2(2)
C3 C13 C14 108.5(2)
C9 C13 C14 108.7(2)
C15 C13 C14 108.7(2)
C13 C14 H14A 109.5
C13 C14 H14B 109.5
H14A C14 H14B 109.5
C13 C14 H14C 109.5
H14A C14 H14C 109.5
H14B C14 H14C 109.5
C13 C15 H15A 109.5
C13 C15 H15B 109.5
H15A C15 H15B 109.5
C13 C15 H15C 109.5
H15A C15 H15C 109.5
H15B C15 H15C 109.5
C19 C16 C18 109.1(3)
C19 C16 C17 107.1(3)
C18 C16 C17 109.4(3)
C19 C16 P1 104.4(2)
C18 C16 P1 108.7(2)
C17 C16 P1 117.8(2)
C16 C17 H17A 109.5
C16 C17 H17B 109.5
H17A C17 H17B 109.5
C16 C17 H17C 109.5
H17A C17 H17C 109.5
H17B C17 H17C 109.5
C16 C18 H18A 109.5
C16 C18 H18B 109.5
H18A C18 H18B 109.5
C16 C18 H18C 109.5
H18A C18 H18C 109.5
H18B C18 H18C 109.5
C16 C19 H19A 109.5
C16 C19 H19B 109.5
H19A C19 H19B 109.5
C16 C19 H19C 109.5
H19A C19 H19C 109.5
H19B C19 H19C 109.5
C21 C20 C22 108.8(3)
C21 C20 C23 109.6(3)
C22 C20 C23 108.5(3)
C21 C20 P1 116.9(2)
C22 C20 P1 106.4(2)
C23 C20 P1 106.4(2)
C20 C21 H21A 109.5
C20 C21 H21B 109.5
H21A C21 H21B 109.5
C20 C21 H21C 109.5
H21A C21 H21C 109.5
H21B C21 H21C 109.5
C20 C22 H22A 109.5
C20 C22 H22B 109.5
H22A C22 H22B 109.5
C20 C22 H22C 109.5
H22A C22 H22C 109.5
H22B C22 H22C 109.5
C20 C23 H23A 109.5
C20 C23 H23B 109.5
H23A C23 H23B 109.5
C20 C23 H23C 109.5
H23A C23 H23C 109.5
H23B C23 H23C 109.5
C27 C24 C26 109.1(2)
C27 C24 C25 109.9(3)
C26 C24 C25 106.5(2)
C27 C24 P2 108.4(2)
C26 C24 P2 118.3(2)
C25 C24 P2 104.31(18)
C24 C25 H25A 109.5
C24 C25 H25B 109.5
H25A C25 H25B 109.5
C24 C25 H25C 109.5
H25A C25 H25C 109.5
H25B C25 H25C 109.5
C24 C26 H26A 109.5
C24 C26 H26B 109.5
H26A C26 H26B 109.5
C24 C26 H26C 109.5
H26A C26 H26C 109.5
H26B C26 H26C 109.5
C24 C27 H27A 109.5
C24 C27 H27B 109.5
H27A C27 H27B 109.5
C24 C27 H27C 109.5
H27A C27 H27C 109.5
H27B C27 H27C 109.5
C30 C28 C29 108.7(3)
C30 C28 C31 108.6(3)
C29 C28 C31 107.9(3)
C30 C28 P2 107.3(2)
C29 C28 P2 117.8(2)
C31 C28 P2 106.3(2)
C28 C29 H29A 109.5
C28 C29 H29B 109.5
H29A C29 H29B 109.5
C28 C29 H29C 109.5
H29A C29 H29C 109.5
H29B C29 H29C 109.5
C28 C30 H30A 109.5
C28 C30 H30B 109.5
H30A C30 H30B 109.5
C28 C30 H30C 109.5
H30A C30 H30C 109.5
H30B C30 H30C 109.5
C28 C31 H31A 109.5
C28 C31 H31B 109.5
H31A C31 H31B 109.5
C28 C31 H31C 109.5
H31A C31 H31C 109.5
H31B C31 H31C 109.5
C33 C32 C37 115.3(3)
C33 C32 Ni1 127.9(2)
C37 C32 Ni1 116.7(2)
C32 C33 C34 122.1(3)
C32 C33 C38 121.6(3)
C34 C33 C38 116.3(3)
C35 C34 C33 121.8(3)
C35 C34 H34 119.1
C33 C34 H34 119.1
C34 C35 C36 118.5(3)
C34 C35 H35 120.8
C36 C35 H35 120.8
C35 C36 C37 119.8(3)
C35 C36 H36 120.1
C37 C36 H36 120.1
C32 C37 C36 122.4(3)
C32 C37 H37 118.8
C36 C37 H37 118.8
C33 C38 H38A 109.5
C33 C38 H38B 109.5
H38A C38 H38B 109.5
C33 C38 H38C 109.5
H38A C38 H38C 109.5
H38B C38 H38C 109.5

loop_
_geom_bond_atom_site_label_1
_geom_bond_atom_site_label_2
_geom_bond_distance
Ni1 C32 1.998(3)
Ni1 P1 2.2613(7)
Ni1 P2 2.2728(7)
P1 C1 1.837(3)
P1 C16 1.891(3)
P1 C20 1.892(3)
P2 C7 1.835(3)
P2 C28 1.892(3)
P2 C24 1.896(3)
O1 C2 1.397(3)
O1 C8 1.401(3)
C1 C2 1.403(3)
C1 C6 1.407(4)
C2 C3 1.398(3)
C3 C4 1.385(4)
C3 C13 1.524(3)
C4 C5 1.386(4)
C4 H4 0.9500
C5 C6 1.377(4)
C5 H5 0.9500
C6 H6 0.9500
C7 C8 1.397(3)
C7 C12 1.404(4)
C8 C9 1.399(3)
C9 C10 1.390(4)
C9 C13 1.527(4)
C10 C11 1.387(4)
C10 H10 0.9500
C11 C12 1.380(4)
C11 H11 0.9500
C12 H12 0.9500
C13 C15 1.537(3)
C13 C14 1.544(4)
C14 H14A 0.9800
C14 H14B 0.9800
C14 H14C 0.9800
C15 H15A 0.9800
C15 H15B 0.9800
C15 H15C 0.9800
C16 C19 1.524(5)
C16 C18 1.539(4)
C16 C17 1.545(4)
C17 H17A 0.9800
C17 H17B 0.9800
C17 H17C 0.9800
C18 H18A 0.9800
C18 H18B 0.9800
C18 H18C 0.9800
C19 H19A 0.9800
C19 H19B 0.9800
C19 H19C 0.9800
C20 C21 1.527(5)
C20 C22 1.535(4)
C20 C23 1.542(5)
C21 H21A 0.9800
C21 H21B 0.9800
C21 H21C 0.9800
C22 H22A 0.9800
C22 H22B 0.9800
C22 H22C 0.9800
C23 H23A 0.9800
C23 H23B 0.9800
C23 H23C 0.9800
C24 C27 1.523(4)
C24 C26 1.538(4)
C24 C25 1.538(4)
C25 H25A 0.9800
C25 H25B 0.9800
C25 H25C 0.9800
C26 H26A 0.9800
C26 H26B 0.9800
C26 H26C 0.9800
C27 H27A 0.9800
C27 H27B 0.9800
C27 H27C 0.9800
C28 C30 1.514(5)
C28 C29 1.537(4)
C28 C31 1.541(4)
C29 H29A 0.9800
C29 H29B 0.9800
C29 H29C 0.9800
C30 H30A 0.9800
C30 H30B 0.9800
C30 H30C 0.9800
C31 H31A 0.9800
C31 H31B 0.9800
C31 H31C 0.9800
C32 C33 1.404(4)
C32 C37 1.404(4)
C33 C34 1.405(4)
C33 C38 1.499(4)
C34 C35 1.368(5)
C34 H34 0.9500
C35 C36 1.387(5)
C35 H35 0.9500
C36 C37 1.430(5)
C36 H36 0.9500
C37 H37 0.9500
C38 H38A 0.9800
C38 H38B 0.9800
C38 H38C 0.9800
